data_7227538
loop_
_publ_author_name
'Gonz\'alez-Garc\'ia, Cristina'
'Mendiola, M. Antonia'
'Perles, Josefina'
'L\'opez-Torres, Elena'

_publ_section_title
;
 Structural diversity and supramolecular architectures of Zn(ii), Cu(ii)
 and Ni(ii) complexes by selective control of the degree of deprotonation
 of diacetyl bis(4-isopropyl-3-thiosemicarbazone)
;
_journal_issue 7
_journal_name_full CrystEngComm
_journal_page_first 1035
_journal_paper_doi 10.1039/C6CE02488B
_journal_volume 19
_journal_year 2017
_chemical_formula_moiety 'C14 H29 N6 O S2 Zn, N O3'
_chemical_formula_sum 'C14 H29 N7 O4 S2 Zn'
_chemical_formula_weight 488.93
_chemical_name_systematic
; 
 ? 
;
_space_group_IT_number 2
_symmetry_cell_setting triclinic
_symmetry_space_group_name_Hall '-P 1'
_symmetry_space_group_name_H-M 'P -1'
_atom_sites_solution_hydrogens geom
_atom_sites_solution_primary direct
_atom_sites_solution_secondary difmap
_audit_creation_method SHELXL-97
_audit_update_record
;
2017-01-11 deposited with the CCDC.
2017-01-16 downloaded from the CCDC.
;
_cell_angle_alpha 82.420(11)
_cell_angle_beta 88.292(10)
_cell_angle_gamma 79.428(10)
_cell_formula_units_Z 4
_cell_length_a 8.8078(17)
_cell_length_b 15.696(3)
_cell_length_c 16.873(4)
_cell_measurement_reflns_used 9627
_cell_measurement_temperature 296(2)
_cell_measurement_theta_max 28.27
_cell_measurement_theta_min 2.44
_cell_volume 2273.0(8)
_computing_cell_refinement 'Bruker SMART'
_computing_data_collection 'Bruker SMART'
_computing_data_reduction 'Bruker SAINT'
_computing_molecular_graphics 'Bruker SHELXTL'
_computing_publication_material 'Bruker SHELXTL'
_computing_structure_refinement 'SHELXL-97 (Sheldrick, 1997)'
_computing_structure_solution 'SHELXS-97 (Sheldrick, 1990)'
_diffrn_ambient_temperature 296(2)
_diffrn_measured_fraction_theta_full 0.983
_diffrn_measured_fraction_theta_max 0.983
_diffrn_measurement_device_type 'CCD area detector'
_diffrn_measurement_method 'phi and omega scans'
_diffrn_radiation_monochromator graphite
_diffrn_radiation_source 'fine-focus sealed tube'
_diffrn_radiation_type MoK\a
_diffrn_radiation_wavelength 0.71073
_diffrn_reflns_av_R_equivalents 0.0304
_diffrn_reflns_av_sigmaI/netI 0.0198
_diffrn_reflns_limit_h_max 11
_diffrn_reflns_limit_h_min -11
_diffrn_reflns_limit_k_max 21
_diffrn_reflns_limit_k_min -20
_diffrn_reflns_limit_l_max 22
_diffrn_reflns_limit_l_min -22
_diffrn_reflns_number 75712
_diffrn_reflns_theta_full 28.61
_diffrn_reflns_theta_max 28.61
_diffrn_reflns_theta_min 1.68
_exptl_absorpt_coefficient_mu 1.297
_exptl_absorpt_correction_T_max 0.780
_exptl_absorpt_correction_T_min 0.529
_exptl_absorpt_correction_type multi-scan
_exptl_absorpt_process_details sadabs
_exptl_crystal_colour yellow
_exptl_crystal_density_diffrn 1.429
_exptl_crystal_density_method 'not measured'
_exptl_crystal_description prismatic
_exptl_crystal_F_000 1024
_exptl_crystal_size_max 0.50
_exptl_crystal_size_mid 0.44
_exptl_crystal_size_min 0.19
_refine_diff_density_max 2.043
_refine_diff_density_min -1.112
_refine_diff_density_rms 0.142
_refine_ls_extinction_method none
_refine_ls_goodness_of_fit_ref 1.051
_refine_ls_hydrogen_treatment mixed
_refine_ls_matrix_type full
_refine_ls_number_parameters 545
_refine_ls_number_reflns 11444
_refine_ls_number_restraints 9
_refine_ls_restrained_S_all 1.168
_refine_ls_R_factor_all 0.0747
_refine_ls_R_factor_gt 0.0518
_refine_ls_shift/su_max 0.000
_refine_ls_shift/su_mean 0.000
_refine_ls_structure_factor_coef Fsqd
_refine_ls_weighting_details 'calc w=1/[\s^2^(Fo^2^)+(0.0936P)^2^+2.4842P] where P=(Fo^2^+2Fc^2^)/3'
_refine_ls_weighting_scheme calc
_refine_ls_wR_factor_gt 0.1488
_refine_ls_wR_factor_ref 0.1769
_reflns_number_gt 8539
_reflns_number_total 11444
_reflns_threshold_expression >2sigma(I)
_cod_data_source_file c6ce02488b2.cif
_cod_data_source_block 2
_cod_depositor_comments
;
The following automatic conversions were performed:

'_symmetry_cell_setting' value 'Triclinic' changed to 'triclinic'
according to
/usr/data/users/saulius/crontab/automatic-downloads/rss-feeds/RSC/lib/dictionaries/cif_core.dic
dictionary named 'cif_core.dic' version 2.4.2 from 2011-04-26.

Automatic conversion script
Id: cif_fix_values 4268 2015-11-12 08:31:59Z antanas 

 Adding full bibliography for 7227533--7227538.cif.
;
_cod_original_sg_symbol_H-M P-1
_cod_database_code 7227538

loop_
_symmetry_equiv_pos_as_xyz
'x, y, z'
'-x, -y, -z'

loop_
_atom_site_label
_atom_site_type_symbol
_atom_site_fract_x
_atom_site_fract_y
_atom_site_fract_z
_atom_site_U_iso_or_equiv
_atom_site_adp_type
_atom_site_occupancy
_atom_site_symmetry_multiplicity
_atom_site_calc_flag
_atom_site_refinement_flags
Zn2 Zn 0.13999(4) 0.06683(2) 0.10679(3) 0.04013(13) Uani 1 1 d .
Zn1 Zn 0.36693(5) 0.48727(3) 0.37784(3) 0.04544(14) Uani 1 1 d .
C1 C 0.2574(4) 0.6883(2) 0.3782(2) 0.0405(7) Uani 1 1 d .
C2 C 0.6403(4) 0.5744(2) 0.3663(2) 0.0411(7) Uani 1 1 d .
C3 C 0.7041(4) 0.4788(2) 0.3778(2) 0.0440(8) Uani 1 1 d .
C4 C 0.5265(5) 0.3028(3) 0.4249(2) 0.0511(9) Uani 1 1 d .
C5 C 0.7463(4) 0.6388(3) 0.3508(3) 0.0506(9) Uani 1 1 d .
H5A H 0.6875 0.6970 0.3483 0.076 Uiso 1 1 calc R
H5B H 0.7994 0.6318 0.3010 0.076 Uiso 1 1 calc R
H5C H 0.8201 0.6292 0.3932 0.076 Uiso 1 1 calc R
C6 C 0.8754(4) 0.4458(3) 0.3796(3) 0.0613(11) Uani 1 1 d .
H6A H 0.9178 0.4597 0.4270 0.092 Uiso 1 1 calc R
H6B H 0.9225 0.4730 0.3333 0.092 Uiso 1 1 calc R
H6C H 0.8953 0.3836 0.3795 0.092 Uiso 1 1 calc R
C7 C 0.0169(4) 0.7989(3) 0.3755(2) 0.0463(8) Uani 1 1 d .
H7A H -0.021(5) 0.756(3) 0.345(3) 0.056 Uiso 1 1 d .
C8 C -0.0451(5) 0.7941(4) 0.4595(3) 0.0684(12) Uani 1 1 d .
H8A H -0.0085 0.7371 0.4876 0.103 Uiso 1 1 calc R
H8B H -0.1559 0.8050 0.4584 0.103 Uiso 1 1 calc R
H8C H -0.0105 0.8373 0.4863 0.103 Uiso 1 1 calc R
C9 C -0.0210(5) 0.8910(3) 0.3330(3) 0.0701(13) Uani 1 1 d .
H9A H 0.0120 0.9304 0.3650 0.105 Uiso 1 1 calc R
H9B H -0.1304 0.9069 0.3248 0.105 Uiso 1 1 calc R
H9C H 0.0314 0.8943 0.2823 0.105 Uiso 1 1 calc R
C10 C 0.7002(6) 0.1591(3) 0.4219(3) 0.0661(12) Uani 1 1 d .
H10 H 0.781(6) 0.189(4) 0.435(3) 0.079 Uiso 1 1 d .
C11 C 0.7142(8) 0.1501(4) 0.3346(4) 0.0911(18) Uani 1 1 d .
H11A H 0.6357 0.1201 0.3199 0.137 Uiso 1 1 calc R
H11B H 0.8141 0.1173 0.3238 0.137 Uiso 1 1 calc R
H11C H 0.7017 0.2070 0.3041 0.137 Uiso 1 1 calc R
C12 C 0.7120(9) 0.0717(4) 0.4714(4) 0.095(2) Uani 1 1 d .
H12A H 0.6982 0.0794 0.5268 0.143 Uiso 1 1 calc R
H12B H 0.8118 0.0371 0.4636 0.143 Uiso 1 1 calc R
H12C H 0.6334 0.0424 0.4555 0.143 Uiso 1 1 calc R
C13 C 0.3039(16) 0.4046(7) 0.2353(6) 0.178(3) Uani 1 1 d D
H13A H 0.3448 0.3564 0.2754 0.213 Uiso 1 1 calc R
H13B H 0.1922 0.4113 0.2367 0.213 Uiso 1 1 calc R
C14 C 0.3595(15) 0.3829(7) 0.1564(6) 0.178(3) Uani 1 1 d D
H14A H 0.2729 0.3847 0.1226 0.267 Uiso 1 1 calc R
H14B H 0.4212 0.3254 0.1619 0.267 Uiso 1 1 calc R
H14C H 0.4208 0.4245 0.1330 0.267 Uiso 1 1 calc R
C15 C -0.0245(5) 0.2518(2) 0.0743(2) 0.0484(8) Uani 1 1 d .
C16 C -0.1975(4) 0.0739(2) 0.1251(2) 0.0393(7) Uani 1 1 d .
C17 C -0.1347(4) -0.0208(2) 0.1283(2) 0.0370(6) Uani 1 1 d .
C18 C 0.2452(4) -0.1326(2) 0.0984(2) 0.0368(6) Uani 1 1 d .
C19 C -0.3663(4) 0.1066(3) 0.1363(3) 0.0499(9) Uani 1 1 d .
H19A H -0.3829 0.1674 0.1429 0.075 Uiso 1 1 calc R
H19B H -0.4028 0.0741 0.1830 0.075 Uiso 1 1 calc R
H19C H -0.4216 0.0991 0.0903 0.075 Uiso 1 1 calc R
C20 C -0.2376(4) -0.0868(2) 0.1419(3) 0.0500(9) Uani 1 1 d .
H20A H -0.1944 -0.1368 0.1161 0.075 Uiso 1 1 calc R
H20B H -0.3378 -0.0617 0.1202 0.075 Uiso 1 1 calc R
H20C H -0.2469 -0.1044 0.1983 0.075 Uiso 1 1 calc R
C21 C -0.1953(6) 0.3927(3) 0.0929(4) 0.0747(15) Uani 1 1 d .
H21 H -0.282(7) 0.360(4) 0.090(3) 0.090 Uiso 1 1 d .
C22 C -0.1839(9) 0.4010(5) 0.1794(5) 0.117(3) Uani 1 1 d .
H22A H -0.1716 0.3441 0.2100 0.175 Uiso 1 1 calc R
H22B H -0.2764 0.4369 0.1963 0.175 Uiso 1 1 calc R
H22C H -0.0965 0.4274 0.1877 0.175 Uiso 1 1 calc R
C23 C -0.2172(10) 0.4792(4) 0.0402(6) 0.144(4) Uani 1 1 d .
H23A H -0.1317 0.5077 0.0468 0.215 Uiso 1 1 calc R
H23B H -0.3113 0.5153 0.0549 0.215 Uiso 1 1 calc R
H23C H -0.2226 0.4698 -0.0146 0.215 Uiso 1 1 calc R
C24 C 0.4802(4) -0.2438(2) 0.0861(3) 0.0464(8) Uani 1 1 d .
H24 H 0.528(5) -0.196(3) 0.060(3) 0.056 Uiso 1 1 d .
C25 C 0.5634(6) -0.2771(4) 0.1634(3) 0.0815(16) Uani 1 1 d .
H25A H 0.5542 -0.2307 0.1961 0.122 Uiso 1 1 calc R
H25B H 0.6705 -0.2979 0.1527 0.122 Uiso 1 1 calc R
H25C H 0.5186 -0.3241 0.1910 0.122 Uiso 1 1 calc R
C26 C 0.4930(6) -0.3118(3) 0.0299(3) 0.0699(13) Uani 1 1 d .
H26A H 0.4520 -0.3612 0.0554 0.105 Uiso 1 1 calc R
H26B H 0.5995 -0.3301 0.0162 0.105 Uiso 1 1 calc R
H26C H 0.4355 -0.2875 -0.0178 0.105 Uiso 1 1 calc R
C27 C 0.2102(16) 0.1396(7) 0.2586(6) 0.178(3) Uani 1 1 d D
H27A H 0.1367 0.1885 0.2331 0.213 Uiso 1 1 calc R
H27B H 0.3128 0.1513 0.2450 0.213 Uiso 1 1 calc R
C28 C 0.1900(16) 0.1367(7) 0.3444(6) 0.178(3) Uani 1 1 d D
H28A H 0.1248 0.0954 0.3631 0.267 Uiso 1 1 calc R
H28B H 0.1431 0.1936 0.3569 0.267 Uiso 1 1 calc R
H28C H 0.2888 0.1192 0.3699 0.267 Uiso 1 1 calc R
H1 H 0.240(5) 0.807(3) 0.366(2) 0.045(11) Uiso 1 1 d .
H2 H 0.456(5) 0.721(2) 0.359(3) 0.058(13) Uiso 1 1 d D
H6 H 0.475(4) 0.194(3) 0.456(3) 0.061(14) Uiso 1 1 d D
H11 H 0.056(6) -0.166(2) 0.131(3) 0.068(15) Uiso 1 1 d D
H12 H 0.265(5) -0.255(2) 0.116(3) 0.060(13) Uiso 1 1 d D
H1A H 0.311(9) 0.527(5) 0.219(4) 0.12(3) Uiso 1 1 d .
H2A H 0.238(6) 0.020(2) 0.249(3) 0.069(16) Uiso 1 1 d D
N1 N 0.1851(3) 0.7701(2) 0.3728(2) 0.0452(7) Uani 1 1 d .
N2 N 0.4133(3) 0.6763(2) 0.3676(2) 0.0435(7) Uani 1 1 d D
N3 N 0.4929(3) 0.59261(19) 0.37270(19) 0.0423(6) Uani 1 1 d .
N4 N 0.6015(3) 0.4299(2) 0.3881(2) 0.0459(7) Uani 1 1 d .
N5 N 0.6447(4) 0.3411(2) 0.4027(2) 0.0523(8) Uani 1 1 d .
N6 N 0.5549(5) 0.2152(2) 0.4400(3) 0.0630(9) Uani 1 1 d D
N7 N -0.0537(5) 0.3397(2) 0.0661(3) 0.0622(9) Uani 1 1 d D
N8 N -0.1387(4) 0.21187(19) 0.1028(2) 0.0484(7) Uani 1 1 d .
N9 N -0.0953(3) 0.12334(18) 0.11038(19) 0.0419(6) Uani 1 1 d .
N10 N 0.0124(3) -0.03835(18) 0.11665(18) 0.0388(6) Uani 1 1 d .
N11 N 0.0920(3) -0.12115(18) 0.1168(2) 0.0424(6) Uani 1 1 d D
N12 N 0.3153(3) -0.2140(2) 0.1018(2) 0.0484(7) Uani 1 1 d D
N13 N 0.0560(4) 0.6459(2) 0.1763(2) 0.0588(9) Uani 1 1 d .
N14 N 0.4783(4) 0.9043(2) 0.3248(2) 0.0537(8) Uani 1 1 d .
O1 O 0.3479(4) 0.4851(2) 0.2560(2) 0.0693(9) Uani 1 1 d D
O2 O 0.1922(4) 0.0639(2) 0.22570(19) 0.0606(7) Uani 1 1 d D
O3 O -0.0062(5) 0.5826(2) 0.1923(3) 0.0927(13) Uani 1 1 d .
O4 O 0.1998(4) 0.6348(2) 0.1691(3) 0.0792(11) Uani 1 1 d .
O5 O -0.0184(4) 0.7205(2) 0.1734(3) 0.0959(14) Uani 1 1 d .
O6 O 0.3423(4) 0.9085(2) 0.3039(2) 0.0740(9) Uani 1 1 d .
O7 O 0.5400(4) 0.9678(2) 0.3107(3) 0.0861(11) Uani 1 1 d .
O8 O 0.5471(4) 0.8345(2) 0.3613(3) 0.0842(12) Uani 1 1 d .
S1 S 0.16044(10) 0.60295(6) 0.39556(7) 0.0538(3) Uani 1 1 d .
S2 S 0.33442(14) 0.35173(7) 0.43989(8) 0.0640(3) Uani 1 1 d .
S3 S 0.16043(13) 0.20469(7) 0.04536(8) 0.0601(3) Uani 1 1 d .
S4 S 0.33747(10) -0.04622(6) 0.07135(6) 0.0441(2) Uani 1 1 d .
H7 H 0.020(4) 0.364(3) 0.042(3) 0.063(14) Uiso 1 1 d D

loop_
_atom_site_aniso_label
_atom_site_aniso_U_11
_atom_site_aniso_U_22
_atom_site_aniso_U_33
_atom_site_aniso_U_23
_atom_site_aniso_U_13
_atom_site_aniso_U_12
Zn2 0.0341(2) 0.0324(2) 0.0538(2) -0.00525(16) 0.00009(16) -0.00615(15)
Zn1 0.0343(2) 0.0416(2) 0.0628(3) -0.00670(19) -0.00239(17) -0.01272(17)
C1 0.0292(15) 0.0441(18) 0.0510(19) -0.0095(14) 0.0012(13) -0.0116(13)
C2 0.0293(15) 0.0455(18) 0.0495(18) -0.0042(14) -0.0004(13) -0.0108(13)
C3 0.0322(16) 0.0453(19) 0.054(2) -0.0037(15) -0.0032(14) -0.0069(14)
C4 0.056(2) 0.0436(19) 0.054(2) -0.0029(16) -0.0059(17) -0.0116(17)
C5 0.0290(16) 0.049(2) 0.074(3) -0.0014(18) -0.0009(15) -0.0116(14)
C6 0.0354(19) 0.054(2) 0.090(3) 0.002(2) -0.0029(19) -0.0024(16)
C7 0.0295(16) 0.051(2) 0.060(2) -0.0161(17) -0.0022(14) -0.0055(14)
C8 0.049(2) 0.084(3) 0.070(3) -0.007(2) 0.014(2) -0.009(2)
C9 0.046(2) 0.073(3) 0.082(3) 0.004(2) 0.000(2) 0.004(2)
C10 0.074(3) 0.043(2) 0.082(3) -0.007(2) -0.024(2) -0.009(2)
C11 0.110(5) 0.079(4) 0.083(4) -0.009(3) 0.010(3) -0.017(3)
C12 0.134(6) 0.053(3) 0.090(4) 0.001(3) -0.012(4) -0.002(3)
C13 0.276(8) 0.131(4) 0.137(4) -0.066(3) -0.042(5) -0.022(5)
C14 0.276(8) 0.131(4) 0.137(4) -0.066(3) -0.042(5) -0.022(5)
C15 0.050(2) 0.0358(17) 0.057(2) -0.0047(15) -0.0042(16) -0.0038(15)
C16 0.0332(15) 0.0396(17) 0.0442(17) -0.0085(13) -0.0036(13) -0.0020(13)
C17 0.0296(14) 0.0397(16) 0.0423(16) -0.0070(13) -0.0012(12) -0.0063(12)
C18 0.0299(14) 0.0357(15) 0.0449(17) -0.0062(13) 0.0010(12) -0.0055(12)
C19 0.0372(18) 0.047(2) 0.063(2) -0.0091(17) 0.0051(16) 0.0006(15)
C20 0.0341(17) 0.0426(19) 0.076(3) -0.0091(17) 0.0032(16) -0.0122(14)
C21 0.061(3) 0.041(2) 0.122(5) -0.019(3) -0.007(3) 0.0003(19)
C22 0.103(5) 0.124(6) 0.146(7) -0.075(5) 0.035(5) -0.041(4)
C23 0.137(7) 0.053(3) 0.212(10) 0.015(5) 0.012(7) 0.032(4)
C24 0.0327(16) 0.0377(17) 0.066(2) -0.0042(16) 0.0079(15) -0.0028(13)
C25 0.052(3) 0.107(4) 0.081(3) 0.002(3) -0.012(2) -0.014(3)
C26 0.065(3) 0.057(3) 0.088(3) -0.023(2) 0.018(2) -0.004(2)
C27 0.276(8) 0.131(4) 0.137(4) -0.066(3) -0.042(5) -0.022(5)
C28 0.276(8) 0.131(4) 0.137(4) -0.066(3) -0.042(5) -0.022(5)
N1 0.0302(14) 0.0447(16) 0.0628(19) -0.0089(14) 0.0017(12) -0.0108(12)
N2 0.0278(13) 0.0384(15) 0.0660(19) -0.0050(13) 0.0023(12) -0.0121(11)
N3 0.0300(13) 0.0411(15) 0.0569(17) -0.0052(13) -0.0013(12) -0.0098(11)
N4 0.0400(15) 0.0398(15) 0.0584(18) -0.0031(13) -0.0056(13) -0.0098(12)
N5 0.0482(18) 0.0401(16) 0.068(2) -0.0014(14) -0.0084(15) -0.0092(13)
N6 0.067(2) 0.0445(19) 0.078(3) 0.0013(17) -0.0005(19) -0.0164(17)
N7 0.059(2) 0.0331(16) 0.092(3) -0.0023(17) 0.0025(19) -0.0051(15)
N8 0.0448(17) 0.0338(14) 0.065(2) -0.0072(13) -0.0041(14) -0.0025(12)
N9 0.0366(14) 0.0330(14) 0.0548(17) -0.0063(12) -0.0033(12) -0.0024(11)
N10 0.0294(13) 0.0330(13) 0.0533(16) -0.0067(12) 0.0031(11) -0.0035(10)
N11 0.0303(13) 0.0288(13) 0.0675(19) -0.0070(13) 0.0062(12) -0.0042(10)
N12 0.0334(14) 0.0332(15) 0.077(2) -0.0058(14) 0.0091(14) -0.0057(12)
N13 0.054(2) 0.0448(18) 0.078(2) -0.0015(16) 0.0009(17) -0.0144(15)
N14 0.0485(18) 0.0456(18) 0.069(2) -0.0083(15) 0.0101(15) -0.0146(14)
O1 0.080(2) 0.0593(19) 0.067(2) -0.0147(16) -0.0215(17) 0.0000(16)
O2 0.076(2) 0.0481(16) 0.0571(17) -0.0107(13) -0.0172(15) -0.0040(15)
O3 0.078(2) 0.057(2) 0.151(4) -0.014(2) 0.015(2) -0.0319(18)
O4 0.0520(18) 0.0581(19) 0.121(3) 0.0153(19) 0.0085(18) -0.0128(15)
O5 0.059(2) 0.0482(18) 0.170(4) 0.015(2) 0.006(2) -0.0048(16)
O6 0.0607(19) 0.065(2) 0.094(2) 0.0170(17) -0.0172(17) -0.0226(16)
O7 0.073(2) 0.0559(19) 0.132(3) -0.002(2) 0.010(2) -0.0290(17)
O8 0.062(2) 0.0496(18) 0.139(4) -0.001(2) -0.024(2) -0.0087(15)
S1 0.0296(4) 0.0453(5) 0.0906(7) -0.0142(5) 0.0059(4) -0.0150(4)
S2 0.0553(6) 0.0495(6) 0.0873(8) 0.0007(5) 0.0116(5) -0.0186(5)
S3 0.0586(6) 0.0378(5) 0.0799(7) 0.0013(5) 0.0205(5) -0.0079(4)
S4 0.0315(4) 0.0342(4) 0.0672(6) -0.0075(4) 0.0077(4) -0.0076(3)

loop_
_atom_type_symbol
_atom_type_description
_atom_type_scat_dispersion_real
_atom_type_scat_dispersion_imag
_atom_type_scat_source
C C 0.0033 0.0016 'International Tables Vol C Tables 4.2.6.8 and 6.1.1.4'
H H 0.0000 0.0000 'International Tables Vol C Tables 4.2.6.8 and 6.1.1.4'
N N 0.0061 0.0033 'International Tables Vol C Tables 4.2.6.8 and 6.1.1.4'
O O 0.0106 0.0060 'International Tables Vol C Tables 4.2.6.8 and 6.1.1.4'
S S 0.1246 0.1234 'International Tables Vol C Tables 4.2.6.8 and 6.1.1.4'
Zn Zn 0.2839 1.4301 'International Tables Vol C Tables 4.2.6.8 and 6.1.1.4'

loop_
_geom_angle_atom_site_label_1
_geom_angle_atom_site_label_2
_geom_angle_atom_site_label_3
_geom_angle
O2 Zn2 N9 98.86(13)
O2 Zn2 N10 99.58(12)
N9 Zn2 N10 73.08(11)
O2 Zn2 S3 106.35(10)
N9 Zn2 S3 82.29(9)
N10 Zn2 S3 146.59(9)
O2 Zn2 S4 100.03(10)
N9 Zn2 S4 149.71(8)
N10 Zn2 S4 80.58(8)
S3 Zn2 S4 114.39(4)
O1 Zn1 N4 97.14(14)
O1 Zn1 N3 98.24(14)
N4 Zn1 N3 73.46(11)
O1 Zn1 S2 106.78(11)
N4 Zn1 S2 82.46(9)
N3 Zn1 S2 147.15(9)
O1 Zn1 S1 99.40(10)
N4 Zn1 S1 150.87(9)
N3 Zn1 S1 80.53(8)
S2 Zn1 S1 115.01(4)
N1 C1 N2 115.9(3)
N1 C1 S1 121.9(3)
N2 C1 S1 122.2(3)
N3 C2 C5 126.1(3)
N3 C2 C3 113.8(3)
C5 C2 C3 120.1(3)
N4 C3 C2 114.4(3)
N4 C3 C6 124.6(3)
C2 C3 C6 121.0(3)
N5 C4 N6 117.0(4)
N5 C4 S2 128.2(3)
N6 C4 S2 114.7(3)
C2 C5 H5A 109.5
C2 C5 H5B 109.5
H5A C5 H5B 109.5
C2 C5 H5C 109.5
H5A C5 H5C 109.5
H5B C5 H5C 109.5
C3 C6 H6A 109.5
C3 C6 H6B 109.5
H6A C6 H6B 109.5
C3 C6 H6C 109.5
H6A C6 H6C 109.5
H6B C6 H6C 109.5
N1 C7 C8 112.2(3)
N1 C7 C9 108.1(3)
C8 C7 C9 110.8(4)
N1 C7 H7A 102(3)
C8 C7 H7A 111(3)
C9 C7 H7A 112(3)
C7 C8 H8A 109.5
C7 C8 H8B 109.5
H8A C8 H8B 109.5
C7 C8 H8C 109.5
H8A C8 H8C 109.5
H8B C8 H8C 109.5
C7 C9 H9A 109.5
C7 C9 H9B 109.5
H9A C9 H9B 109.5
C7 C9 H9C 109.5
H9A C9 H9C 109.5
H9B C9 H9C 109.5
N6 C10 C11 111.4(4)
N6 C10 C12 109.6(5)
C11 C10 C12 111.1(5)
N6 C10 H10 106(3)
C11 C10 H10 108(3)
C12 C10 H10 112(3)
C10 C11 H11A 109.5
C10 C11 H11B 109.5
H11A C11 H11B 109.5
C10 C11 H11C 109.5
H11A C11 H11C 109.5
H11B C11 H11C 109.5
C10 C12 H12A 109.5
C10 C12 H12B 109.5
H12A C12 H12B 109.5
C10 C12 H12C 109.5
H12A C12 H12C 109.5
H12B C12 H12C 109.5
C14 C13 O1 113.6(10)
C14 C13 H13A 108.9
O1 C13 H13A 108.9
C14 C13 H13B 108.9
O1 C13 H13B 108.9
H13A C13 H13B 107.7
C13 C14 H14A 109.5
C13 C14 H14B 109.5
H14A C14 H14B 109.5
C13 C14 H14C 109.5
H14A C14 H14C 109.5
H14B C14 H14C 109.5
N8 C15 N7 116.6(4)
N8 C15 S3 128.1(3)
N7 C15 S3 115.3(3)
N9 C16 C17 114.2(3)
N9 C16 C19 124.6(3)
C17 C16 C19 121.2(3)
N10 C17 C16 113.7(3)
N10 C17 C20 125.1(3)
C16 C17 C20 121.2(3)
N12 C18 N11 115.2(3)
N12 C18 S4 122.8(2)
N11 C18 S4 122.0(2)
C16 C19 H19A 109.5
C16 C19 H19B 109.5
H19A C19 H19B 109.5
C16 C19 H19C 109.5
H19A C19 H19C 109.5
H19B C19 H19C 109.5
C17 C20 H20A 109.5
C17 C20 H20B 109.5
H20A C20 H20B 109.5
C17 C20 H20C 109.5
H20A C20 H20C 109.5
H20B C20 H20C 109.5
N7 C21 C22 110.0(5)
N7 C21 C23 106.9(5)
C22 C21 C23 113.2(6)
N7 C21 H21 108(3)
C22 C21 H21 105(3)
C23 C21 H21 114(3)
C21 C22 H22A 109.5
C21 C22 H22B 109.5
H22A C22 H22B 109.5
C21 C22 H22C 109.5
H22A C22 H22C 109.5
H22B C22 H22C 109.5
C21 C23 H23A 109.5
C21 C23 H23B 109.5
H23A C23 H23B 109.5
C21 C23 H23C 109.5
H23A C23 H23C 109.5
H23B C23 H23C 109.5
N12 C24 C25 109.8(4)
N12 C24 C26 107.7(3)
C25 C24 C26 113.1(4)
N12 C24 H24 111(3)
C25 C24 H24 107(3)
C26 C24 H24 107(3)
C24 C25 H25A 109.5
C24 C25 H25B 109.5
H25A C25 H25B 109.5
C24 C25 H25C 109.5
H25A C25 H25C 109.5
H25B C25 H25C 109.5
C24 C26 H26A 109.5
C24 C26 H26B 109.5
H26A C26 H26B 109.5
C24 C26 H26C 109.5
H26A C26 H26C 109.5
H26B C26 H26C 109.5
O2 C27 C28 116.3(9)
O2 C27 H27A 108.2
C28 C27 H27A 108.2
O2 C27 H27B 108.2
C28 C27 H27B 108.2
H27A C27 H27B 107.4
C27 C28 H28A 109.5
C27 C28 H28B 109.5
H28A C28 H28B 109.5
C27 C28 H28C 109.5
H28A C28 H28C 109.5
H28B C28 H28C 109.5
C1 N1 C7 125.5(3)
C1 N1 H1 116(3)
C7 N1 H1 119(3)
C1 N2 N3 117.9(3)
C1 N2 H2 119(3)
N3 N2 H2 123(3)
C2 N3 N2 122.7(3)
C2 N3 Zn1 117.9(2)
N2 N3 Zn1 119.0(2)
C3 N4 N5 120.3(3)
C3 N4 Zn1 119.3(2)
N5 N4 Zn1 120.3(2)
C4 N5 N4 111.7(3)
C4 N6 C10 124.8(4)
C4 N6 H6 113(3)
C10 N6 H6 121(3)
C15 N7 C21 124.7(4)
C15 N7 H7 114(3)
C21 N7 H7 121(3)
C15 N8 N9 111.6(3)
C16 N9 N8 120.1(3)
C16 N9 Zn2 119.8(2)
N8 N9 Zn2 120.0(2)
C17 N10 N11 122.9(3)
C17 N10 Zn2 118.5(2)
N11 N10 Zn2 118.4(2)
N10 N11 C18 118.5(3)
N10 N11 H11 125(4)
C18 N11 H11 117(4)
C18 N12 C24 125.8(3)
C18 N12 H12 120(3)
C24 N12 H12 114(3)
O3 N13 O5 121.1(4)
O3 N13 O4 119.3(4)
O5 N13 O4 119.4(4)
O7 N14 O8 121.4(4)
O7 N14 O6 120.1(4)
O8 N14 O6 118.5(3)
C13 O1 Zn1 113.9(5)
C13 O1 H1A 107(5)
Zn1 O1 H1A 130(5)
C27 O2 Zn2 122.3(5)
C27 O2 H2A 113(4)
Zn2 O2 H2A 119(4)
C1 S1 Zn1 99.07(12)
C4 S2 Zn1 94.02(14)
C15 S3 Zn2 93.84(13)
C18 S4 Zn2 98.34(11)

loop_
_geom_bond_atom_site_label_1
_geom_bond_atom_site_label_2
_geom_bond_distance
Zn2 O2 2.064(3)
Zn2 N9 2.102(3)
Zn2 N10 2.148(3)
Zn2 S3 2.3085(11)
Zn2 S4 2.3699(10)
Zn1 O1 2.073(3)
Zn1 N4 2.099(3)
Zn1 N3 2.145(3)
Zn1 S2 2.3071(12)
Zn1 S1 2.3649(11)
C1 N1 1.317(5)
C1 N2 1.361(4)
C1 S1 1.707(3)
C2 N3 1.281(4)
C2 C5 1.492(5)
C2 C3 1.492(5)
C3 N4 1.283(5)
C3 C6 1.503(5)
C4 N5 1.316(5)
C4 N6 1.344(5)
C4 S2 1.750(4)
C5 H5A 0.9600
C5 H5B 0.9600
C5 H5C 0.9600
C6 H6A 0.9600
C6 H6B 0.9600
C6 H6C 0.9600
C7 N1 1.469(4)
C7 C8 1.502(6)
C7 C9 1.510(6)
C7 H7A 1.01(5)
C8 H8A 0.9600
C8 H8B 0.9600
C8 H8C 0.9600
C9 H9A 0.9600
C9 H9B 0.9600
C9 H9C 0.9600
C10 N6 1.462(7)
C10 C11 1.498(8)
C10 C12 1.498(7)
C10 H10 0.96(6)
C11 H11A 0.9600
C11 H11B 0.9600
C11 H11C 0.9600
C12 H12A 0.9600
C12 H12B 0.9600
C12 H12C 0.9600
C13 C14 1.465(11)
C13 O1 1.474(10)
C13 H13A 0.9700
C13 H13B 0.9700
C14 H14A 0.9600
C14 H14B 0.9600
C14 H14C 0.9600
C15 N8 1.326(5)
C15 N7 1.345(5)
C15 S3 1.745(4)
C16 N9 1.291(5)
C16 C17 1.483(5)
C16 C19 1.496(5)
C17 N10 1.289(4)
C17 C20 1.488(5)
C18 N12 1.308(4)
C18 N11 1.359(4)
C18 S4 1.711(3)
C19 H19A 0.9600
C19 H19B 0.9600
C19 H19C 0.9600
C20 H20A 0.9600
C20 H20B 0.9600
C20 H20C 0.9600
C21 N7 1.462(6)
C21 C22 1.491(10)
C21 C23 1.505(9)
C21 H21 1.00(6)
C22 H22A 0.9600
C22 H22B 0.9600
C22 H22C 0.9600
C23 H23A 0.9600
C23 H23B 0.9600
C23 H23C 0.9600
C24 N12 1.469(4)
C24 C25 1.500(7)
C24 C26 1.507(6)
C24 H24 0.97(5)
C25 H25A 0.9600
C25 H25B 0.9600
C25 H25C 0.9600
C26 H26A 0.9600
C26 H26B 0.9600
C26 H26C 0.9600
C27 O2 1.413(9)
C27 C28 1.448(12)
C27 H27A 0.9700
C27 H27B 0.9700
C28 H28A 0.9600
C28 H28B 0.9600
C28 H28C 0.9600
N1 H1 0.82(4)
N2 N3 1.364(4)
N2 H2 0.85(2)
N4 N5 1.367(4)
N6 H6 0.85(2)
N7 H7 0.88(2)
N8 N9 1.362(4)
N10 N11 1.359(4)
N11 H11 0.83(2)
N12 H12 0.85(2)
N13 O3 1.217(5)
N13 O5 1.227(5)
N13 O4 1.250(5)
N14 O7 1.214(5)
N14 O8 1.244(5)
N14 O6 1.246(5)
O1 H1A 0.86(8)
O2 H2A 0.79(2)

loop_
_geom_hbond_atom_site_label_D
_geom_hbond_atom_site_label_H
_geom_hbond_atom_site_label_A
_geom_hbond_distance_DH
_geom_hbond_distance_HA
_geom_hbond_distance_DA
_geom_hbond_angle_DHA
_geom_hbond_site_symmetry_A
N11 H11 O5 0.83(2) 2.04(2) 2.871(5) 175(5) 1_545
O2 H2A O6 0.79(2) 1.95(2) 2.740(5) 177(6) 1_545
N12 H12 O4 0.85(2) 2.02(2) 2.840(5) 164(5) 1_545
O1 H1A O4 0.86(8) 1.90(8) 2.729(5) 161(7) .
N2 H2 O8 0.85(2) 2.09(2) 2.926(4) 168(4) .
N1 H1 O6 0.82(4) 2.11(4) 2.886(5) 158(4) .
